data_1502501
loop_
_publ_author_name
'Fu, Peng'
'Liu, Peipei'
'Li, Xia'
'Wang, Yi'
'Wang, Shuxia'
'Hong, Kui'
'Zhu, Weiming'

_publ_section_title
;
 Cyclic bipyridine glycosides from the marine-derived actinomycete
 Actinoalloteichus cyanogriseus WH1-2216-6.
;
_journal_issue 22
_journal_name_full 'Organic letters'
_journal_page_first 5948
_journal_page_last 5951
_journal_paper_doi 10.1021/ol202245s
_journal_volume 13
_journal_year 2011
_chemical_formula_sum 'C19 H27.25 N2 O9.63'
_chemical_formula_weight 437.68
_chemical_name_systematic
; 
 ? 
;
_space_group_IT_number 79
_symmetry_cell_setting tetragonal
_symmetry_space_group_name_Hall 'I 4'
_symmetry_space_group_name_H-M 'I 4'
_atom_sites_solution_hydrogens geom
_atom_sites_solution_primary direct
_atom_sites_solution_secondary difmap
_audit_creation_method SHELXL-97
_cell_angle_alpha 90.00
_cell_angle_beta 90.00
_cell_angle_gamma 90.00
_cell_formula_units_Z 8
_cell_length_a 24.470(3)
_cell_length_b 24.470(3)
_cell_length_c 7.3590(10)
_cell_measurement_reflns_used 1309
_cell_measurement_temperature 298(2)
_cell_measurement_theta_max 25.245
_cell_measurement_theta_min 2.355
_cell_volume 4406.4(10)
_computing_cell_refinement 'Bruker SMART'
_computing_data_collection 'Bruker SMART'
_computing_data_reduction 'Bruker SHELXTL'
_computing_molecular_graphics 'Bruker SHELXTL'
_computing_publication_material 'Bruker SHELXTL'
_computing_structure_refinement 'SHELXL-97 (Sheldrick, 1997)'
_computing_structure_solution 'SHELXS-97 (Sheldrick, 1990)'
_diffrn_ambient_temperature 298(2)
_diffrn_measured_fraction_theta_full 0.987
_diffrn_measured_fraction_theta_max 0.987
_diffrn_measurement_device_type 'CCD area detector'
_diffrn_measurement_method 'phi and omega scans'
_diffrn_radiation_monochromator graphite
_diffrn_radiation_source 'fine-focus sealed tube'
_diffrn_radiation_type MoK\a
_diffrn_radiation_wavelength 0.71073
_diffrn_reflns_av_R_equivalents 0.1749
_diffrn_reflns_av_sigmaI/netI 0.1821
_diffrn_reflns_limit_h_max 29
_diffrn_reflns_limit_h_min -19
_diffrn_reflns_limit_k_max 28
_diffrn_reflns_limit_k_min -28
_diffrn_reflns_limit_l_max 8
_diffrn_reflns_limit_l_min -8
_diffrn_reflns_number 10775
_diffrn_reflns_theta_full 25.02
_diffrn_reflns_theta_max 25.02
_diffrn_reflns_theta_min 1.66
_exptl_absorpt_coefficient_mu 0.107
_exptl_absorpt_correction_T_max 0.9915
_exptl_absorpt_correction_T_min 0.9576
_exptl_absorpt_correction_type multi-scan
_exptl_absorpt_process_details sadabs
_exptl_crystal_density_diffrn 1.319
_exptl_crystal_density_method 'not measured'
_exptl_crystal_F_000 1858
_exptl_crystal_size_max 0.41
_exptl_crystal_size_mid 0.12
_exptl_crystal_size_min 0.08
_refine_diff_density_max 0.473
_refine_diff_density_min -0.331
_refine_diff_density_rms 0.087
_refine_ls_abs_structure_details 'Flack H D (1983), Acta Cryst. A39, 876-881'
_refine_ls_abs_structure_Flack 4(3)
_refine_ls_extinction_method none
_refine_ls_goodness_of_fit_ref 1.036
_refine_ls_hydrogen_treatment mixed
_refine_ls_matrix_type full
_refine_ls_number_parameters 286
_refine_ls_number_reflns 3810
_refine_ls_number_restraints 1
_refine_ls_restrained_S_all 1.036
_refine_ls_R_factor_all 0.1903
_refine_ls_R_factor_gt 0.0985
_refine_ls_shift/su_max 0.001
_refine_ls_shift/su_mean 0.000
_refine_ls_structure_factor_coef Fsqd
_refine_ls_weighting_details 'calc w=1/[\s^2^(Fo^2^)+(0.0841P)^2^+0.0000P] where P=(Fo^2^+2Fc^2^)/3'
_refine_ls_weighting_scheme calc
_refine_ls_wR_factor_gt 0.2179
_refine_ls_wR_factor_ref 0.2495
_reflns_number_gt 1548
_reflns_number_total 3810
_reflns_threshold_expression >2sigma(I)
_cod_data_source_file ol202245s_si_003.cif
_cod_data_source_block 091025f
_cod_depositor_comments
;
The following automatic conversions were performed:

'_symmetry_cell_setting' value 'Tetragonal' changed to 'tetragonal'
according to /home/saulius/struct/CIF-dictionaries/cif_core.dic
dictionary named 'cif_core.dic' version 2.4.1 from 2010-06-29.

Automatic conversion script
Id: cif_fix_values 1715 2011-07-08 13:25:40Z adriana 
;
_cod_original_cell_volume 4406.5(9)
_cod_original_sg_symbol_H-M I4
_cod_database_code 1502501

loop_
_symmetry_equiv_pos_as_xyz
'x, y, z'
'-y, x, z'
'-x, -y, z'
'y, -x, z'
'x+1/2, y+1/2, z+1/2'
'-y+1/2, x+1/2, z+1/2'
'-x+1/2, -y+1/2, z+1/2'
'y+1/2, -x+1/2, z+1/2'

loop_
_atom_site_label
_atom_site_type_symbol
_atom_site_fract_x
_atom_site_fract_y
_atom_site_fract_z
_atom_site_U_iso_or_equiv
_atom_site_adp_type
_atom_site_occupancy
_atom_site_symmetry_multiplicity
_atom_site_calc_flag
_atom_site_refinement_flags
N1 N 0.2002(2) 0.2169(2) 0.4348(10) 0.0605(16) Uani 1 1 d .
N2 N 0.1943(2) 0.3255(3) 0.3483(10) 0.0675(18) Uani 1 1 d .
O1 O 0.34421(17) 0.24721(17) 0.3738(8) 0.0623(14) Uani 1 1 d .
O2 O 0.34569(17) 0.13379(17) 0.4306(8) 0.0614(13) Uani 1 1 d .
O3 O 0.43821(19) 0.1338(2) 0.4451(9) 0.0688(15) Uani 1 1 d .
O4 O 0.43732(19) 0.2510(2) 0.3919(8) 0.0662(15) Uani 1 1 d .
O5 O 0.4050(2) 0.2443(2) 0.0343(8) 0.0731(16) Uani 1 1 d .
H5 H 0.3745 0.2565 0.0116 0.110 Uiso 1 1 calc R
O6 O 0.4512(2) 0.1414(2) -0.0494(9) 0.0789(17) Uani 1 1 d .
O7 O 0.1498(3) 0.0802(3) 0.388(2) 0.171(4) Uani 1 1 d .
H7 H 0.1190 0.0678 0.3728 0.257 Uiso 1 1 calc R
O8 O 0.1772(4) 0.9929(4) 0.576(2) 0.231(7) Uani 1 1 d .
H8C H 0.2019 0.9710 0.5403 0.277 Uiso 1 1 d R
H8D H 0.1740 1.0186 0.4994 0.277 Uiso 1 1 d R
O9 O 0.0000 0.0000 0.540(10) 0.28(3) Uani 0.50 4 d SP
H9C H 0.0247 -0.0077 0.6174 0.339 Uiso 0.13 1 d PR
H9D H -0.0036 0.0345 0.5376 0.339 Uiso 0.13 1 d PR
O10 O 0.0921(10) 0.9862(11) 0.809(5) 0.264(17) Uani 0.50 1 d P
H10C H 0.1169 0.9891 0.7287 0.317 Uiso 0.50 1 d PR
H10D H 0.0714 1.0140 0.8026 0.317 Uiso 0.50 1 d PR
O11 O 0.0867(6) 0.0374(6) 0.159(3) 0.275(8) Uani 1 1 d .
H11C H 0.0915 0.0222 0.0568 0.330 Uiso 1 1 d R
H11D H 0.0543 0.0497 0.1632 0.330 Uiso 1 1 d R
C1 C 0.2021(3) 0.1623(3) 0.4452(13) 0.064(2) Uani 1 1 d .
C2 C 0.2502(3) 0.1334(3) 0.4440(12) 0.061(2) Uani 1 1 d .
H2 H 0.2502 0.0956 0.4546 0.074 Uiso 1 1 calc R
C3 C 0.2981(3) 0.1616(3) 0.4270(12) 0.059(2) Uani 1 1 d .
C4 C 0.2970(3) 0.2187(3) 0.4043(11) 0.056(2) Uani 1 1 d .
C5 C 0.2471(3) 0.2450(3) 0.4125(10) 0.0557(19) Uani 1 1 d .
C6 C 0.2418(3) 0.3058(3) 0.4071(11) 0.0553(19) Uani 1 1 d .
C7 C 0.2831(3) 0.3402(3) 0.4723(13) 0.075(2) Uani 1 1 d .
H7A H 0.3163 0.3256 0.5106 0.090 Uiso 1 1 calc R
C8 C 0.2745(4) 0.3946(3) 0.4795(14) 0.081(3) Uani 1 1 d .
H8 H 0.3012 0.4180 0.5249 0.097 Uiso 1 1 calc R
C9 C 0.2240(4) 0.4153(3) 0.4164(13) 0.074(2) Uani 1 1 d .
H9 H 0.2170 0.4527 0.4174 0.089 Uiso 1 1 calc R
C10 C 0.1861(3) 0.3795(3) 0.3545(13) 0.067(2) Uani 1 1 d .
H10 H 0.1528 0.3932 0.3144 0.081 Uiso 1 1 calc R
C11 C 0.3924(3) 0.1657(3) 0.4698(12) 0.062(2) Uani 1 1 d .
H11 H 0.3908 0.1773 0.5971 0.074 Uiso 1 1 calc R
C12 C 0.3940(3) 0.2158(3) 0.3494(12) 0.0587(19) Uani 1 1 d .
C13 C 0.4002(3) 0.1992(3) 0.1501(12) 0.063(2) Uani 1 1 d .
H13 H 0.3678 0.1783 0.1143 0.076 Uiso 1 1 calc R
C14 C 0.4499(3) 0.1624(3) 0.1331(12) 0.062(2) Uani 1 1 d .
H14 H 0.4832 0.1837 0.1564 0.074 Uiso 1 1 calc R
C15 C 0.4475(3) 0.1153(3) 0.2596(12) 0.068(2) Uani 1 1 d .
H15 H 0.4166 0.0922 0.2239 0.082 Uiso 1 1 calc R
C16 C 0.4969(3) 0.0807(4) 0.2645(15) 0.093(3) Uani 1 1 d .
H16A H 0.5266 0.1010 0.3162 0.140 Uiso 1 1 calc R
H16B H 0.5062 0.0697 0.1432 0.140 Uiso 1 1 calc R
H16C H 0.4899 0.0489 0.3373 0.140 Uiso 1 1 calc R
C17 C 0.4360(4) 0.2776(4) 0.5623(14) 0.091(3) Uani 1 1 d .
H17A H 0.4242 0.3147 0.5464 0.136 Uiso 1 1 calc R
H17B H 0.4720 0.2773 0.6148 0.136 Uiso 1 1 calc R
H17C H 0.4111 0.2589 0.6416 0.136 Uiso 1 1 calc R
C18 C 0.4983(4) 0.1539(5) -0.1521(15) 0.108(3) Uani 1 1 d .
H18A H 0.4989 0.1923 -0.1785 0.162 Uiso 1 1 calc R
H18B H 0.4976 0.1336 -0.2638 0.162 Uiso 1 1 calc R
H18C H 0.5303 0.1442 -0.0840 0.162 Uiso 1 1 calc R
C19 C 0.1460(4) 0.1334(3) 0.4587(18) 0.097(3) Uani 1 1 d .
H19A H 0.1345 0.1319 0.5848 0.116 Uiso 1 1 calc R
H19B H 0.1189 0.1540 0.3912 0.116 Uiso 1 1 calc R

loop_
_atom_site_aniso_label
_atom_site_aniso_U_11
_atom_site_aniso_U_22
_atom_site_aniso_U_33
_atom_site_aniso_U_23
_atom_site_aniso_U_13
_atom_site_aniso_U_12
N1 0.062(4) 0.058(4) 0.062(4) -0.002(3) 0.005(4) 0.004(3)
N2 0.067(4) 0.068(4) 0.068(5) -0.002(4) 0.008(4) 0.006(3)
O1 0.056(3) 0.058(3) 0.072(4) -0.002(3) 0.008(3) 0.001(2)
O2 0.055(3) 0.055(3) 0.074(4) 0.001(3) 0.001(3) 0.005(2)
O3 0.065(3) 0.073(3) 0.068(4) -0.003(3) -0.004(3) 0.007(2)
O4 0.057(3) 0.076(3) 0.065(4) -0.008(3) 0.001(3) -0.008(2)
O5 0.067(3) 0.085(4) 0.067(4) 0.012(3) 0.005(3) 0.008(3)
O6 0.063(3) 0.107(4) 0.067(4) -0.029(4) -0.001(3) 0.009(3)
O7 0.136(6) 0.143(7) 0.234(13) 0.020(8) -0.002(8) -0.026(5)
O8 0.200(9) 0.131(7) 0.36(2) 0.028(9) -0.096(12) 0.039(7)
O9 0.29(4) 0.29(4) 0.27(9) 0.000 0.000 0.000
O10 0.22(2) 0.19(2) 0.38(5) 0.01(2) -0.06(3) 0.078(18)
O11 0.295(18) 0.264(15) 0.27(2) -0.048(13) 0.014(16) -0.038(14)
C1 0.058(4) 0.059(5) 0.076(6) 0.009(5) 0.008(5) -0.006(4)
C2 0.057(4) 0.055(4) 0.072(6) 0.003(5) -0.012(4) 0.001(4)
C3 0.055(4) 0.062(4) 0.062(6) -0.001(4) -0.004(4) 0.009(3)
C4 0.055(4) 0.055(4) 0.059(6) 0.006(4) 0.001(4) -0.002(3)
C5 0.055(4) 0.058(4) 0.055(5) -0.006(4) 0.009(4) 0.000(3)
C6 0.060(4) 0.055(4) 0.051(5) -0.004(4) 0.011(4) -0.003(4)
C7 0.084(5) 0.067(5) 0.074(7) -0.001(5) -0.001(5) 0.004(4)
C8 0.087(6) 0.066(5) 0.089(8) -0.007(5) 0.003(6) -0.008(5)
C9 0.099(6) 0.054(4) 0.069(7) 0.003(5) 0.007(6) 0.006(5)
C10 0.083(5) 0.057(5) 0.062(6) 0.010(4) 0.003(5) 0.015(4)
C11 0.062(5) 0.067(5) 0.057(5) 0.004(4) -0.002(4) 0.008(4)
C12 0.050(4) 0.060(4) 0.066(6) -0.002(4) 0.005(4) 0.002(4)
C13 0.056(5) 0.065(5) 0.068(6) -0.003(5) -0.003(4) 0.001(4)
C14 0.058(5) 0.068(5) 0.059(6) -0.012(5) 0.001(4) 0.000(4)
C15 0.060(5) 0.070(5) 0.074(7) -0.014(5) -0.002(4) 0.003(4)
C16 0.083(6) 0.096(7) 0.101(9) 0.005(6) 0.009(5) 0.018(5)
C17 0.105(7) 0.089(6) 0.079(8) -0.032(6) -0.006(6) -0.018(5)
C18 0.078(6) 0.167(10) 0.080(7) -0.009(8) 0.004(6) 0.013(6)
C19 0.106(7) 0.054(5) 0.129(9) 0.000(6) 0.021(7) -0.011(4)

loop_
_atom_type_symbol
_atom_type_description
_atom_type_scat_dispersion_real
_atom_type_scat_dispersion_imag
_atom_type_scat_source
C C 0.0033 0.0016 'International Tables Vol C Tables 4.2.6.8 and 6.1.1.4'
H H 0.0000 0.0000 'International Tables Vol C Tables 4.2.6.8 and 6.1.1.4'
O O 0.0106 0.0060 'International Tables Vol C Tables 4.2.6.8 and 6.1.1.4'
N N 0.0061 0.0033 'International Tables Vol C Tables 4.2.6.8 and 6.1.1.4'

loop_
_geom_angle_atom_site_label_1
_geom_angle_atom_site_label_2
_geom_angle_atom_site_label_3
_geom_angle
C1 N1 C5 119.1(5)
C6 N2 C10 118.5(7)
C4 O1 C12 117.4(5)
C3 O2 C11 115.0(5)
C11 O3 C15 115.3(6)
C12 O4 C17 117.6(6)
C13 O5 H5 109.5
C18 O6 C14 116.1(7)
C19 O7 H7 109.5
H8C O8 H8D 108.8
H9C O9 H9D 108.1
H10C O10 H10D 108.5
H11C O11 H11D 108.3
N1 C1 C2 122.8(6)
N1 C1 C19 115.4(6)
C2 C1 C19 121.8(6)
C3 C2 C1 118.5(6)
C3 C2 H2 120.7
C1 C2 H2 120.7
O2 C3 C2 119.0(6)
O2 C3 C4 121.4(6)
C2 C3 C4 119.6(6)
O1 C4 C5 121.1(6)
O1 C4 C3 120.5(5)
C5 C4 C3 118.4(6)
N1 C5 C4 121.3(6)
N1 C5 C6 116.0(6)
C4 C5 C6 122.6(6)
N2 C6 C7 121.6(6)
N2 C6 C5 116.4(6)
C7 C6 C5 121.9(7)
C8 C7 C6 119.7(8)
C8 C7 H7A 120.1
C6 C7 H7A 120.1
C7 C8 C9 118.4(8)
C7 C8 H8 120.8
C9 C8 H8 120.8
C10 C9 C8 118.5(7)
C10 C9 H9 120.7
C8 C9 H9 120.7
N2 C10 C9 123.2(7)
N2 C10 H10 118.4
C9 C10 H10 118.4
O3 C11 O2 108.6(6)
O3 C11 C12 111.1(6)
O2 C11 C12 110.4(6)
O3 C11 H11 108.9
O2 C11 H11 108.9
C12 C11 H11 108.9
O4 C12 O1 106.4(5)
O4 C12 C11 112.8(6)
O1 C12 C11 109.6(6)
O4 C12 C13 107.6(6)
O1 C12 C13 110.0(6)
C11 C12 C13 110.4(6)
O5 C13 C14 110.4(7)
O5 C13 C12 112.5(6)
C14 C13 C12 108.4(7)
O5 C13 H13 108.5
C14 C13 H13 108.5
C12 C13 H13 108.5
O6 C14 C15 108.0(6)
O6 C14 C13 107.8(6)
C15 C14 C13 112.1(7)
O6 C14 H14 109.6
C15 C14 H14 109.6
C13 C14 H14 109.6
O3 C15 C16 106.5(7)
O3 C15 C14 110.6(6)
C16 C15 C14 115.4(7)
O3 C15 H15 108.0
C16 C15 H15 108.0
C14 C15 H15 108.0
C15 C16 H16A 109.5
C15 C16 H16B 109.5
H16A C16 H16B 109.5
C15 C16 H16C 109.5
H16A C16 H16C 109.5
H16B C16 H16C 109.5
O4 C17 H17A 109.5
O4 C17 H17B 109.5
H17A C17 H17B 109.5
O4 C17 H17C 109.5
H17A C17 H17C 109.5
H17B C17 H17C 109.5
O6 C18 H18A 109.5
O6 C18 H18B 109.5
H18A C18 H18B 109.5
O6 C18 H18C 109.5
H18A C18 H18C 109.5
H18B C18 H18C 109.5
O7 C19 C1 109.9(8)
O7 C19 H19A 109.7
C1 C19 H19A 109.7
O7 C19 H19B 109.7
C1 C19 H19B 109.7
H19A C19 H19B 108.2

loop_
_geom_bond_atom_site_label_1
_geom_bond_atom_site_label_2
_geom_bond_distance
N1 C1 1.341(8)
N1 C5 1.347(8)
N2 C6 1.331(9)
N2 C10 1.339(9)
O1 C4 1.368(7)
O1 C12 1.451(8)
O2 C3 1.348(7)
O2 C11 1.413(8)
O3 C11 1.378(8)
O3 C15 1.456(10)
O4 C12 1.402(8)
O4 C17 1.414(11)
O5 C13 1.399(9)
O5 H5 0.8200
O6 C18 1.411(10)
O6 C14 1.438(11)
O7 C19 1.405(12)
O7 H7 0.8200
O8 H8C 0.8501
O8 H8D 0.8500
O9 H9C 0.8500
O9 H9D 0.8500
O10 H10C 0.8501
O10 H10D 0.8501
O11 H11C 0.8500
O11 H11D 0.8499
C1 C2 1.373(9)
C1 C19 1.547(10)
C2 C3 1.366(9)
C2 H2 0.9300
C3 C4 1.408(9)
C4 C5 1.381(9)
C5 C6 1.493(9)
C6 C7 1.400(10)
C7 C8 1.349(11)
C7 H7A 0.9300
C8 C9 1.414(11)
C8 H8 0.9300
C9 C10 1.354(11)
C9 H9 0.9300
C10 H10 0.9300
C11 C12 1.515(10)
C11 H11 0.9800
C12 C13 1.530(12)
C13 C14 1.520(10)
C13 H13 0.9800
C14 C15 1.484(12)
C14 H14 0.9800
C15 C16 1.476(11)
C15 H15 0.9800
C16 H16A 0.9600
C16 H16B 0.9600
C16 H16C 0.9600
C17 H17A 0.9600
C17 H17B 0.9600
C17 H17C 0.9600
C18 H18A 0.9600
C18 H18B 0.9600
C18 H18C 0.9600
C19 H19A 0.9700
C19 H19B 0.9700

loop_
_geom_torsion_atom_site_label_1
_geom_torsion_atom_site_label_2
_geom_torsion_atom_site_label_3
_geom_torsion_atom_site_label_4
_geom_torsion
C5 N1 C1 C2 3.6(14)
C5 N1 C1 C19 -176.4(8)
N1 C1 C2 C3 -1.6(15)
C19 C1 C2 C3 178.3(9)
C11 O2 C3 C2 -160.8(8)
C11 O2 C3 C4 19.8(11)
C1 C2 C3 O2 178.2(8)
C1 C2 C3 C4 -2.4(14)
C12 O1 C4 C5 -174.0(7)
C12 O1 C4 C3 5.5(11)
O2 C3 C4 O1 4.1(12)
C2 C3 C4 O1 -175.2(8)
O2 C3 C4 C5 -176.3(8)
C2 C3 C4 C5 4.4(13)
C1 N1 C5 C4 -1.4(12)
C1 N1 C5 C6 -178.4(8)
O1 C4 C5 N1 177.1(7)
C3 C4 C5 N1 -2.5(12)
O1 C4 C5 C6 -6.1(12)
C3 C4 C5 C6 174.3(7)
C10 N2 C6 C7 -0.7(12)
C10 N2 C6 C5 174.8(7)
N1 C5 C6 N2 -27.5(11)
C4 C5 C6 N2 155.6(8)
N1 C5 C6 C7 148.1(8)
C4 C5 C6 C7 -28.9(12)
N2 C6 C7 C8 1.2(13)
C5 C6 C7 C8 -174.1(8)
C6 C7 C8 C9 -1.4(14)
C7 C8 C9 C10 1.1(14)
C6 N2 C10 C9 0.5(13)
C8 C9 C10 N2 -0.7(14)
C15 O3 C11 O2 64.2(8)
C15 O3 C11 C12 -57.4(8)
C3 O2 C11 O3 -172.0(7)
C3 O2 C11 C12 -50.0(9)
C17 O4 C12 O1 53.7(9)
C17 O4 C12 C11 -66.5(8)
C17 O4 C12 C13 171.6(7)
C4 O1 C12 O4 -157.3(6)
C4 O1 C12 C11 -35.1(9)
C4 O1 C12 C13 86.4(8)
O3 C11 C12 O4 -63.9(9)
O2 C11 C12 O4 175.6(6)
O3 C11 C12 O1 177.8(6)
O2 C11 C12 O1 57.2(8)
O3 C11 C12 C13 56.4(8)
O2 C11 C12 C13 -64.1(8)
O4 C12 C13 O5 -53.1(8)
O1 C12 C13 O5 62.4(8)
C11 C12 C13 O5 -176.5(6)
O4 C12 C13 C14 69.3(7)
O1 C12 C13 C14 -175.2(5)
C11 C12 C13 C14 -54.1(8)
C18 O6 C14 C15 -118.0(8)
C18 O6 C14 C13 120.6(8)
O5 C13 C14 O6 -63.7(8)
C12 C13 C14 O6 172.6(6)
O5 C13 C14 C15 177.5(7)
C12 C13 C14 C15 53.9(8)
C11 O3 C15 C16 -178.1(7)
C11 O3 C15 C14 55.8(8)
O6 C14 C15 O3 -171.8(5)
C13 C14 C15 O3 -53.1(8)
O6 C14 C15 C16 67.3(9)
C13 C14 C15 C16 -174.1(7)
N1 C1 C19 O7 153.4(10)
C2 C1 C19 O7 -26.6(16)
